data_1508967
loop_
_publ_author_name
'Guo, Le'
'Liu, Yinghua'
'Yao, Wubing'
'Leng, Xuebing'
'Huang, Zheng'

_publ_section_title
;
 Iridium-Catalyzed Selective \a-Alkylation of Unactivated Amides with
 Primary Alcohols.
;
_journal_issue 5
_journal_name_full 'Organic letters'
_journal_page_first 1144
_journal_page_last 1147
_journal_paper_doi 10.1021/ol400360g
_journal_volume 15
_journal_year 2013
_chemical_formula_sum 'C29 H54 Ir N3 P2'
_chemical_formula_weight 698.89
_chemical_name_systematic
; 
 ? 
;
_space_group_IT_number 2
_symmetry_cell_setting triclinic
_symmetry_space_group_name_Hall '-P 1'
_symmetry_space_group_name_H-M 'P -1'
_atom_sites_solution_hydrogens geom
_atom_sites_solution_primary direct
_atom_sites_solution_secondary difmap
_audit_creation_method SHELXL-97
_cell_angle_alpha 83.081(2)
_cell_angle_beta 79.417(2)
_cell_angle_gamma 71.196(2)
_cell_formula_units_Z 2
_cell_length_a 8.0462(9)
_cell_length_b 10.9096(12)
_cell_length_c 18.613(2)
_cell_measurement_reflns_used 9707
_cell_measurement_temperature 140(2)
_cell_measurement_theta_max 31.64
_cell_measurement_theta_min 2.20
_cell_volume 1517.1(3)
_computing_cell_refinement 'Bruker SAINT'
_computing_data_collection 'Bruker APEX2'
_computing_data_reduction 'Bruker SAINT'
_computing_molecular_graphics 'Bruker SHELXTL'
_computing_publication_material 'Bruker SHELXTL'
_computing_structure_refinement 'SHELXL-97 (Sheldrick, 2008)'
_computing_structure_solution 'SHELXS-97 (Sheldrick, 2008)'
_diffrn_ambient_temperature 140(2)
_diffrn_measured_fraction_theta_full 0.973
_diffrn_measured_fraction_theta_max 0.973
_diffrn_measurement_device_type 'Bruker APEX-II CCD'
_diffrn_measurement_method '\f and \w scans'
_diffrn_radiation_monochromator graphite
_diffrn_radiation_source 'fine-focus sealed tube'
_diffrn_radiation_type MoK\a
_diffrn_radiation_wavelength 0.71073
_diffrn_reflns_av_R_equivalents 0.0337
_diffrn_reflns_av_sigmaI/netI 0.0621
_diffrn_reflns_limit_h_max 11
_diffrn_reflns_limit_h_min -6
_diffrn_reflns_limit_k_max 16
_diffrn_reflns_limit_k_min -16
_diffrn_reflns_limit_l_max 27
_diffrn_reflns_limit_l_min -27
_diffrn_reflns_number 15847
_diffrn_reflns_theta_full 31.67
_diffrn_reflns_theta_max 31.67
_diffrn_reflns_theta_min 1.98
_exptl_absorpt_coefficient_mu 4.528
_exptl_absorpt_correction_T_max 0.9561
_exptl_absorpt_correction_T_min 0.3436
_exptl_absorpt_correction_type multi-scan
_exptl_absorpt_process_details sadabs
_exptl_crystal_colour red
_exptl_crystal_density_diffrn 1.530
_exptl_crystal_density_method 'not measured'
_exptl_crystal_description plate
_exptl_crystal_F_000 712
_exptl_crystal_size_max 0.30
_exptl_crystal_size_mid 0.20
_exptl_crystal_size_min 0.01
_refine_diff_density_max 2.132
_refine_diff_density_min -3.706
_refine_diff_density_rms 0.202
_refine_ls_extinction_method none
_refine_ls_goodness_of_fit_ref 1.064
_refine_ls_hydrogen_treatment constr
_refine_ls_matrix_type full
_refine_ls_number_parameters 410
_refine_ls_number_reflns 9966
_refine_ls_number_restraints 267
_refine_ls_restrained_S_all 1.075
_refine_ls_R_factor_all 0.0464
_refine_ls_R_factor_gt 0.0386
_refine_ls_shift/su_max 0.006
_refine_ls_shift/su_mean 0.000
_refine_ls_structure_factor_coef Fsqd
_refine_ls_weighting_details 'calc w=1/[\s^2^(Fo^2^)+(0.0709P)^2^+0.0000P] where P=(Fo^2^+2Fc^2^)/3'
_refine_ls_weighting_scheme calc
_refine_ls_wR_factor_gt 0.1128
_refine_ls_wR_factor_ref 0.1184
_reflns_number_gt 8718
_reflns_number_total 9966
_reflns_threshold_expression >2sigma(I)
_cod_data_source_file ol400360g_si_002.cif
_cod_data_source_block mo_dm13007_0m
_cod_depositor_comments
;
The following automatic conversions were performed:

'_symmetry_cell_setting' value 'Triclinic' changed to 'triclinic'
according to /home/saulius/struct/CIF-dictionaries/cif_core.dic
dictionary named 'cif_core.dic' version 2.4.2 from 2011-04-26.

Automatic conversion script
Id: cif_fix_values 1891 2012-01-12 08:04:46Z andrius 
;
_cod_original_sg_symbol_H-M P-1
_cod_database_code 1508967

loop_
_symmetry_equiv_pos_as_xyz
'x, y, z'
'-x, -y, -z'

loop_
_atom_site_label
_atom_site_type_symbol
_atom_site_fract_x
_atom_site_fract_y
_atom_site_fract_z
_atom_site_U_iso_or_equiv
_atom_site_adp_type
_atom_site_occupancy
_atom_site_symmetry_multiplicity
_atom_site_calc_flag
_atom_site_refinement_flags
_atom_site_disorder_assembly
_atom_site_disorder_group
Ir1 Ir 0.244854(18) 0.426784(13) 0.256674(8) 0.02087(6) Uani 1 1 d . . .
N1 N 0.3938(6) 0.4156(3) 0.4030(2) 0.0307(8) Uani 1 1 d . . .
N2 N 0.2674(5) 0.5718(3) 0.31365(17) 0.0189(6) Uani 1 1 d . B .
N3 N 0.1399(7) 0.7274(4) 0.2258(2) 0.0415(11) Uani 1 1 d . . .
H3B H 0.1128 0.8070 0.2055 0.050 Uiso 1 1 calc R B .
P1 P 0.34618(14) 0.30445(9) 0.36080(6) 0.0230(2) Uani 1 1 d . B .
P2 P 0.09901(16) 0.61017(12) 0.18792(6) 0.0277(2) Uani 1 1 d . A .
C1 C 0.3429(6) 0.5411(4) 0.3767(2) 0.0207(7) Uani 1 1 d . B .
C2 C 0.3693(6) 0.6374(4) 0.4131(2) 0.0263(8) Uani 1 1 d . . .
H2A H 0.4246 0.6149 0.4558 0.032 Uiso 1 1 calc R B .
C3 C 0.3135(7) 0.7663(4) 0.3857(3) 0.0292(9) Uani 1 1 d . B .
H3A H 0.3280 0.8325 0.4105 0.035 Uiso 1 1 calc R . .
C4 C 0.2377(8) 0.7975(4) 0.3232(3) 0.0344(11) Uani 1 1 d . . .
H4A H 0.2010 0.8852 0.3043 0.041 Uiso 1 1 calc R B .
C5 C 0.2140(7) 0.6994(4) 0.2870(2) 0.0278(8) Uani 1 1 d . B .
C6 C 0.5621(6) 0.1686(4) 0.3612(2) 0.0255(8) Uani 1 1 d . . .
C7 C 0.6262(7) 0.1423(5) 0.4364(3) 0.0376(11) Uani 1 1 d . B .
H7A H 0.7385 0.0712 0.4337 0.056 Uiso 1 1 calc R . .
H7B H 0.5366 0.1182 0.4734 0.056 Uiso 1 1 calc R . .
H7C H 0.6444 0.2206 0.4498 0.056 Uiso 1 1 calc R . .
C8 C 0.5565(7) 0.0394(4) 0.3391(3) 0.0396(12) Uani 1 1 d . B .
H8A H 0.6727 -0.0262 0.3405 0.059 Uiso 1 1 calc R . .
H8B H 0.5275 0.0506 0.2893 0.059 Uiso 1 1 calc R . .
H8C H 0.4656 0.0111 0.3732 0.059 Uiso 1 1 calc R . .
C9 C 0.6997(7) 0.2172(5) 0.3070(3) 0.0370(10) Uani 1 1 d . B .
H9A H 0.8162 0.1507 0.3046 0.055 Uiso 1 1 calc R . .
H9B H 0.7071 0.2970 0.3236 0.055 Uiso 1 1 calc R . .
H9C H 0.6636 0.2350 0.2584 0.055 Uiso 1 1 calc R . .
C10 C 0.1666(6) 0.2639(4) 0.4322(3) 0.0275(8) Uani 1 1 d . . .
C11 C 0.1967(8) 0.2642(6) 0.5109(3) 0.0438(12) Uani 1 1 d . B .
H11A H 0.1002 0.2428 0.5450 0.066 Uiso 1 1 calc R . .
H11B H 0.1989 0.3504 0.5197 0.066 Uiso 1 1 calc R . .
H11C H 0.3104 0.1996 0.5185 0.066 Uiso 1 1 calc R . .
C12 C 0.1407(8) 0.1341(5) 0.4229(3) 0.0395(11) Uani 1 1 d . B .
H12A H 0.0467 0.1191 0.4613 0.059 Uiso 1 1 calc R . .
H12B H 0.2519 0.0639 0.4268 0.059 Uiso 1 1 calc R . .
H12C H 0.1068 0.1360 0.3747 0.059 Uiso 1 1 calc R . .
C13 C -0.0055(8) 0.3730(6) 0.4198(4) 0.0555(18) Uani 1 1 d . B .
H13A H -0.1053 0.3589 0.4550 0.083 Uiso 1 1 calc R . .
H13B H -0.0280 0.3727 0.3699 0.083 Uiso 1 1 calc R . .
H13C H 0.0075 0.4570 0.4267 0.083 Uiso 1 1 calc R . .
C14 C 0.1711(8) 0.6540(5) 0.0887(3) 0.0340(10) Uani 1 1 d . . .
C15 C 0.3726(8) 0.6259(6) 0.0802(3) 0.0446(13) Uani 1 1 d . B .
H15A H 0.4184 0.6472 0.0293 0.067 Uiso 1 1 calc R . .
H15B H 0.4287 0.5338 0.0930 0.067 Uiso 1 1 calc R . .
H15C H 0.3996 0.6788 0.1127 0.067 Uiso 1 1 calc R . .
C16 C 0.0902(9) 0.8001(5) 0.0672(3) 0.0430(13) Uani 1 1 d . B .
H16A H 0.1315 0.8178 0.0152 0.064 Uiso 1 1 calc R . .
H16B H 0.1277 0.8517 0.0969 0.064 Uiso 1 1 calc R . .
H16C H -0.0397 0.8233 0.0757 0.064 Uiso 1 1 calc R . .
C17 C 0.1260(12) 0.5756(6) 0.0364(3) 0.059(2) Uani 1 1 d . B .
H17A H 0.1657 0.6023 -0.0143 0.088 Uiso 1 1 calc R . .
H17B H -0.0027 0.5912 0.0440 0.088 Uiso 1 1 calc R . .
H17C H 0.1862 0.4830 0.0461 0.088 Uiso 1 1 calc R . .
C18 C -0.1531(7) 0.6556(4) 0.2099(3) 0.0396(12) Uani 1 1 d D . .
C19 C -0.1979(14) 0.5847(9) 0.2793(5) 0.045(2) Uani 0.50 1 d PDU A 1
H19A H -0.3273 0.6064 0.2919 0.068 Uiso 0.50 1 calc PR A 1
H19B H -0.1502 0.6094 0.3182 0.068 Uiso 0.50 1 calc PR A 1
H19C H -0.1460 0.4912 0.2740 0.068 Uiso 0.50 1 calc PR A 1
C20 C -0.2298(15) 0.6151(10) 0.1479(5) 0.050(3) Uani 0.50 1 d PDU A 1
H20A H -0.3596 0.6391 0.1600 0.074 Uiso 0.50 1 calc PR A 1
H20B H -0.1806 0.5211 0.1439 0.074 Uiso 0.50 1 calc PR A 1
H20C H -0.1972 0.6598 0.1012 0.074 Uiso 0.50 1 calc PR A 1
C21 C -0.2254(19) 0.7996(7) 0.2114(6) 0.054(3) Uani 0.50 1 d PDU A 1
H21A H -0.3553 0.8254 0.2226 0.081 Uiso 0.50 1 calc PR A 1
H21B H -0.1900 0.8396 0.1635 0.081 Uiso 0.50 1 calc PR A 1
H21C H -0.1784 0.8284 0.2490 0.081 Uiso 0.50 1 calc PR A 1
C19' C -0.1917(15) 0.6702(9) 0.2968(4) 0.044(2) Uani 0.50 1 d PDU A 2
H19D H -0.3200 0.6940 0.3138 0.067 Uiso 0.50 1 calc PR A 2
H19E H -0.1462 0.7379 0.3078 0.067 Uiso 0.50 1 calc PR A 2
H19F H -0.1324 0.5876 0.3219 0.067 Uiso 0.50 1 calc PR A 2
C20' C -0.2317(13) 0.5521(8) 0.1994(6) 0.042(2) Uani 0.50 1 d PDU A 2
H20D H -0.3614 0.5845 0.2120 0.062 Uiso 0.50 1 calc PR A 2
H20E H -0.1851 0.4748 0.2312 0.062 Uiso 0.50 1 calc PR A 2
H20F H -0.1999 0.5298 0.1482 0.062 Uiso 0.50 1 calc PR A 2
C21' C -0.2665(16) 0.7875(7) 0.1800(6) 0.043(2) Uani 0.50 1 d PDU A 2
H21D H -0.3927 0.7966 0.1960 0.065 Uiso 0.50 1 calc PR A 2
H21E H -0.2417 0.7927 0.1263 0.065 Uiso 0.50 1 calc PR A 2
H21F H -0.2375 0.8573 0.1985 0.065 Uiso 0.50 1 calc PR A 2
C22 C 0.3655(11) 0.2514(7) 0.1977(4) 0.0209(10) Uani 0.50 1 d PU B 1
H22A H 0.4427 0.1810 0.2275 0.025 Uiso 0.50 1 calc PR B 1
C23 C 0.1836(10) 0.2618(7) 0.2199(4) 0.0179(10) Uani 0.50 1 d PU B 1
H23A H 0.1645 0.1975 0.2610 0.021 Uiso 0.50 1 calc PR B 1
C24 C 0.0578(11) 0.2851(8) 0.1667(4) 0.0231(11) Uani 0.50 1 d PU B 1
H24A H 0.0968 0.3264 0.1190 0.028 Uiso 0.50 1 calc PR B 1
H24B H -0.0658 0.3339 0.1865 0.028 Uiso 0.50 1 calc PR B 1
C25 C 0.0922(13) 0.1166(9) 0.1637(5) 0.0289(13) Uani 0.50 1 d PU B 1
H25A H 0.1523 0.0640 0.2041 0.035 Uiso 0.50 1 calc PR B 1
H25B H -0.0188 0.0966 0.1624 0.035 Uiso 0.50 1 calc PR B 1
C26 C 0.213(2) 0.1038(14) 0.0907(6) 0.0288(14) Uani 0.50 1 d PU B 1
H26A H 0.1941 0.1904 0.0644 0.035 Uiso 0.50 1 calc PR B 1
H26B H 0.1821 0.0477 0.0607 0.035 Uiso 0.50 1 calc PR B 1
C27 C 0.4259(18) 0.041(2) 0.1004(12) 0.0279(16) Uani 0.50 1 d PU B 1
H27A H 0.4313 -0.0021 0.1503 0.033 Uiso 0.50 1 calc PR B 1
H27D H 0.4818 -0.0278 0.0654 0.033 Uiso 0.50 1 calc PR B 1
C28 C 0.525(3) 0.119(2) 0.0909(15) 0.0280(16) Uani 0.50 1 d PU B 1
H28A H 0.5634 0.1297 0.0375 0.034 Uiso 0.50 1 calc PR B 1
H28B H 0.6328 0.0724 0.1129 0.034 Uiso 0.50 1 calc PR B 1
C29 C 0.4532(11) 0.2596(7) 0.1200(4) 0.0220(10) Uani 0.50 1 d PU B 1
H29A H 0.5529 0.2954 0.1171 0.026 Uiso 0.50 1 calc PR B 1
H29B H 0.3668 0.3179 0.0896 0.026 Uiso 0.50 1 calc PR B 1
C22' C 0.3367(12) 0.3215(8) 0.1575(5) 0.0255(11) Uiso 0.50 1 d PU B 2
H22B H 0.3288 0.3812 0.1122 0.031 Uiso 0.50 1 calc PR B 2
C23' C 0.1729(12) 0.3102(8) 0.1898(5) 0.0242(11) Uani 0.50 1 d PU B 2
H23B H 0.0766 0.3639 0.1617 0.029 Uiso 0.50 1 calc PR B 2
C24' C 0.1420(12) 0.1845(8) 0.2213(5) 0.0258(11) Uani 0.50 1 d PU B 2
H24C H 0.0478 0.1945 0.2646 0.031 Uiso 0.50 1 calc PR B 2
H24D H 0.2518 0.1158 0.2317 0.031 Uiso 0.50 1 calc PR B 2
C25' C 0.0634(12) 0.1633(9) 0.1309(5) 0.0256(11) Uani 0.50 1 d PU B 2
H25C H -0.0068 0.1018 0.1406 0.031 Uiso 0.50 1 calc PR B 2
H25D H -0.0119 0.2477 0.1120 0.031 Uiso 0.50 1 calc PR B 2
C26' C 0.2345(19) 0.1096(14) 0.0735(6) 0.0275(15) Uani 0.50 1 d PU B 2
H26C H 0.2092 0.0527 0.0422 0.033 Uiso 0.50 1 calc PR B 2
H26D H 0.2568 0.1839 0.0417 0.033 Uiso 0.50 1 calc PR B 2
C27' C 0.3926(19) 0.039(2) 0.1020(12) 0.0279(16) Uani 0.50 1 d PU B 2
H27B H 0.4483 -0.0435 0.0777 0.033 Uiso 0.50 1 calc PR B 2
H27C H 0.3631 0.0177 0.1551 0.033 Uiso 0.50 1 calc PR B 2
C28' C 0.543(3) 0.128(2) 0.0884(15) 0.0269(17) Uani 0.50 1 d PU B 2
H28D H 0.6660 0.0678 0.0842 0.032 Uiso 0.50 1 calc PR B 2
H28C H 0.5306 0.1834 0.0424 0.032 Uiso 0.50 1 calc PR B 2
C29' C 0.5076(12) 0.2105(8) 0.1516(5) 0.0292(11) Uani 0.50 1 d PU B 2
H29D H 0.6075 0.2463 0.1480 0.035 Uiso 0.50 1 calc PR B 2
H29C H 0.5065 0.1542 0.1975 0.035 Uiso 0.50 1 calc PRU B 2

loop_
_atom_site_aniso_label
_atom_site_aniso_U_11
_atom_site_aniso_U_22
_atom_site_aniso_U_33
_atom_site_aniso_U_23
_atom_site_aniso_U_13
_atom_site_aniso_U_12
Ir1 0.01882(8) 0.02144(8) 0.02503(9) -0.01253(5) -0.00294(5) -0.00619(5)
N1 0.040(2) 0.0145(14) 0.044(2) 0.0003(14) -0.0181(18) -0.0107(14)
N2 0.0289(17) 0.0181(13) 0.0138(13) -0.0058(10) -0.0077(12) -0.0085(12)
N3 0.068(3) 0.037(2) 0.032(2) 0.0033(17) -0.025(2) -0.025(2)
P1 0.0232(5) 0.0137(4) 0.0339(5) -0.0001(4) -0.0084(4) -0.0065(3)
P2 0.0317(6) 0.0357(6) 0.0196(5) 0.0046(4) -0.0103(4) -0.0145(5)
C1 0.0281(19) 0.0214(16) 0.0167(16) -0.0038(12) -0.0051(14) -0.0114(14)
C2 0.040(2) 0.0205(16) 0.0252(19) -0.0031(14) -0.0108(17) -0.0157(16)
C3 0.048(3) 0.0189(17) 0.028(2) -0.0040(14) -0.0126(19) -0.0159(17)
C4 0.064(3) 0.0175(17) 0.030(2) 0.0018(15) -0.021(2) -0.0160(19)
C5 0.039(2) 0.0234(18) 0.027(2) -0.0058(15) -0.0105(17) -0.0139(17)
C6 0.028(2) 0.0173(15) 0.033(2) -0.0019(14) -0.0139(17) -0.0041(14)
C7 0.041(3) 0.032(2) 0.039(3) 0.0030(19) -0.021(2) -0.0028(19)
C8 0.043(3) 0.0190(18) 0.059(3) -0.0055(19) -0.023(2) -0.0031(18)
C9 0.030(2) 0.040(3) 0.040(3) 0.000(2) -0.008(2) -0.009(2)
C10 0.029(2) 0.0202(17) 0.032(2) 0.0012(15) -0.0038(16) -0.0071(15)
C11 0.052(3) 0.050(3) 0.032(3) -0.011(2) -0.001(2) -0.021(3)
C12 0.059(3) 0.037(2) 0.033(2) 0.0036(19) -0.006(2) -0.032(2)
C13 0.030(3) 0.042(3) 0.075(4) 0.019(3) 0.008(3) -0.001(2)
C14 0.056(3) 0.035(2) 0.0221(19) 0.0067(17) -0.014(2) -0.029(2)
C15 0.056(4) 0.044(3) 0.040(3) 0.002(2) -0.002(2) -0.028(3)
C16 0.063(4) 0.039(3) 0.034(3) 0.008(2) -0.018(2) -0.024(3)
C17 0.116(6) 0.046(3) 0.039(3) 0.016(2) -0.044(4) -0.048(4)
C18 0.032(2) 0.029(2) 0.052(3) 0.005(2) -0.017(2) 0.0012(18)
C19 0.028(4) 0.048(5) 0.045(5) -0.001(4) 0.008(4) 0.000(4)
C20 0.026(4) 0.051(6) 0.067(7) 0.001(5) -0.011(5) -0.006(4)
C21 0.057(7) 0.032(5) 0.059(7) -0.017(5) -0.013(6) 0.014(5)
C19' 0.039(5) 0.033(4) 0.040(5) 0.000(4) 0.006(4) 0.009(4)
C20' 0.020(4) 0.042(5) 0.058(6) 0.001(4) -0.002(4) -0.007(3)
C21' 0.044(6) 0.027(4) 0.047(6) -0.005(4) -0.017(5) 0.013(4)
C22 0.0240(19) 0.0197(18) 0.0210(18) -0.0078(16) -0.0028(17) -0.0074(16)
C23 0.022(2) 0.018(2) 0.017(2) -0.0060(18) -0.0037(19) -0.0094(19)
C24 0.027(2) 0.023(2) 0.022(2) -0.0073(19) -0.001(2) -0.0104(19)
C25 0.036(3) 0.028(3) 0.029(3) -0.009(2) -0.004(2) -0.017(2)
C26 0.037(3) 0.025(2) 0.028(3) -0.008(2) 0.001(3) -0.015(2)
C27 0.033(3) 0.023(2) 0.027(2) -0.007(2) 0.002(3) -0.009(3)
C28 0.030(3) 0.024(2) 0.027(2) -0.007(2) 0.003(2) -0.006(2)
C29 0.024(2) 0.020(2) 0.022(2) -0.0081(18) 0.0006(19) -0.0065(18)
C23' 0.026(2) 0.021(2) 0.024(2) -0.0058(19) 0.000(2) -0.0058(19)
C24' 0.029(2) 0.027(2) 0.025(2) -0.008(2) -0.002(2) -0.012(2)
C25' 0.033(2) 0.025(2) 0.024(2) -0.006(2) -0.002(2) -0.016(2)
C26' 0.035(3) 0.025(2) 0.025(3) -0.009(2) 0.004(3) -0.014(2)
C27' 0.034(3) 0.023(2) 0.027(2) -0.008(2) 0.002(3) -0.012(3)
C28' 0.028(3) 0.023(3) 0.027(2) -0.007(2) 0.003(3) -0.006(2)
C29' 0.028(2) 0.027(2) 0.027(2) -0.0044(18) 0.0017(19) -0.0026(18)

loop_
_atom_type_symbol
_atom_type_description
_atom_type_scat_dispersion_real
_atom_type_scat_dispersion_imag
_atom_type_scat_source
C C 0.0033 0.0016 'International Tables Vol C Tables 4.2.6.8 and 6.1.1.4'
H H 0.0000 0.0000 'International Tables Vol C Tables 4.2.6.8 and 6.1.1.4'
N N 0.0061 0.0033 'International Tables Vol C Tables 4.2.6.8 and 6.1.1.4'
P P 0.1023 0.0942 'International Tables Vol C Tables 4.2.6.8 and 6.1.1.4'
Ir Ir -1.4442 7.9887 'International Tables Vol C Tables 4.2.6.8 and 6.1.1.4'

loop_
_geom_angle_atom_site_label_1
_geom_angle_atom_site_label_2
_geom_angle_atom_site_label_3
_geom_angle
N2 Ir1 C23' 167.4(3)
N2 Ir1 C22 150.5(2)
C23' Ir1 C22 40.7(3)
N2 Ir1 C22' 145.9(3)
C23' Ir1 C22' 37.3(3)
C22 Ir1 C22' 26.7(3)
N2 Ir1 C23 166.8(2)
C23' Ir1 C23 18.8(3)
C22 Ir1 C23 37.6(3)
C22' Ir1 C23 47.2(3)
N2 Ir1 P2 79.85(9)
C23' Ir1 P2 88.5(3)
C22 Ir1 P2 115.4(2)
C22' Ir1 P2 89.3(2)
C23 Ir1 P2 105.8(2)
N2 Ir1 P1 79.89(9)
C23' Ir1 P1 110.5(3)
C22 Ir1 P1 87.6(2)
C22' Ir1 P1 113.7(2)
C23 Ir1 P1 91.9(2)
P2 Ir1 P1 156.94(4)
C1 N1 P1 118.4(3)
C1 N2 C5 119.0(3)
C1 N2 Ir1 120.5(2)
C5 N2 Ir1 120.4(3)
C5 N3 P2 119.9(3)
C5 N3 H3B 120.1
P2 N3 H3B 120.1
N1 P1 C6 99.28(19)
N1 P1 C10 101.3(2)
C6 P1 C10 109.9(2)
N1 P1 Ir1 101.39(14)
C6 P1 Ir1 125.29(15)
C10 P1 Ir1 114.75(14)
N3 P2 C14 98.9(2)
N3 P2 C18 102.0(2)
C14 P2 C18 110.8(2)
N3 P2 Ir1 100.92(16)
C14 P2 Ir1 125.88(19)
C18 P2 Ir1 113.40(15)
N1 C1 N2 118.9(3)
N1 C1 C2 120.0(4)
N2 C1 C2 121.1(3)
C3 C2 C1 119.2(4)
C3 C2 H2A 120.4
C1 C2 H2A 120.4
C4 C3 C2 120.0(4)
C4 C3 H3A 120.0
C2 C3 H3A 120.0
C3 C4 C5 120.0(4)
C3 C4 H4A 120.0
C5 C4 H4A 120.0
N3 C5 N2 118.1(4)
N3 C5 C4 121.2(4)
N2 C5 C4 120.7(4)
C8 C6 C9 110.4(4)
C8 C6 C7 107.2(4)
C9 C6 C7 107.0(4)
C8 C6 P1 114.1(3)
C9 C6 P1 105.2(3)
C7 C6 P1 112.7(3)
C6 C7 H7A 109.5
C6 C7 H7B 109.5
H7A C7 H7B 109.5
C6 C7 H7C 109.5
H7A C7 H7C 109.5
H7B C7 H7C 109.5
C6 C8 H8A 109.5
C6 C8 H8B 109.5
H8A C8 H8B 109.5
C6 C8 H8C 109.5
H8A C8 H8C 109.5
H8B C8 H8C 109.5
C6 C9 H9A 109.5
C6 C9 H9B 109.5
H9A C9 H9B 109.5
C6 C9 H9C 109.5
H9A C9 H9C 109.5
H9B C9 H9C 109.5
C11 C10 C12 108.2(4)
C11 C10 C13 108.6(5)
C12 C10 C13 108.2(5)
C11 C10 P1 113.3(4)
C12 C10 P1 113.6(3)
C13 C10 P1 104.6(3)
C10 C11 H11A 109.5
C10 C11 H11B 109.5
H11A C11 H11B 109.5
C10 C11 H11C 109.5
H11A C11 H11C 109.5
H11B C11 H11C 109.5
C10 C12 H12A 109.5
C10 C12 H12B 109.5
H12A C12 H12B 109.5
C10 C12 H12C 109.5
H12A C12 H12C 109.5
H12B C12 H12C 109.5
C10 C13 H13A 109.5
C10 C13 H13B 109.5
H13A C13 H13B 109.5
C10 C13 H13C 109.5
H13A C13 H13C 109.5
H13B C13 H13C 109.5
C17 C14 C15 110.2(5)
C17 C14 C16 108.4(4)
C15 C14 C16 107.1(4)
C17 C14 P2 112.8(4)
C15 C14 P2 105.5(3)
C16 C14 P2 112.6(4)
C14 C15 H15A 109.5
C14 C15 H15B 109.5
H15A C15 H15B 109.5
C14 C15 H15C 109.5
H15A C15 H15C 109.5
H15B C15 H15C 109.5
C14 C16 H16A 109.5
C14 C16 H16B 109.5
H16A C16 H16B 109.5
C14 C16 H16C 109.5
H16A C16 H16C 109.5
H16B C16 H16C 109.5
C14 C17 H17A 109.5
C14 C17 H17B 109.5
H17A C17 H17B 109.5
C14 C17 H17C 109.5
H17A C17 H17C 109.5
H17B C17 H17C 109.5
C19 C18 C21 114.4(6)
C19 C18 C20' 67.7(6)
C21 C18 C20' 133.3(7)
C19 C18 C21' 126.6(7)
C21 C18 C21' 29.3(5)
C20' C18 C21' 109.2(5)
C19 C18 C20 109.0(6)
C21 C18 C20 107.3(5)
C20' C18 C20 42.2(6)
C21' C18 C20 78.0(5)
C19 C18 C19' 39.3(6)
C21 C18 C19' 79.9(6)
C20' C18 C19' 104.8(5)
C21' C18 C19' 102.8(5)
C20 C18 C19' 140.8(7)
C19 C18 P2 107.8(5)
C21 C18 P2 107.9(6)
C20' C18 P2 115.6(5)
C21' C18 P2 119.2(6)
C20 C18 P2 110.5(5)
C19' C18 P2 103.1(5)
C18 C19 H19A 109.5
C18 C19 H19B 109.5
H19A C19 H19B 109.5
C18 C19 H19C 109.5
H19A C19 H19C 109.5
H19B C19 H19C 109.5
C18 C20 H20A 109.5
C18 C20 H20B 109.5
H20A C20 H20B 109.5
C18 C20 H20C 109.5
H20A C20 H20C 109.5
H20B C20 H20C 109.5
C18 C21 H21A 109.5
C18 C21 H21B 109.5
H21A C21 H21B 109.5
C18 C21 H21C 109.5
H21A C21 H21C 109.5
H21B C21 H21C 109.5
C18 C19' H19D 109.5
C18 C19' H19E 109.5
H19D C19' H19E 109.5
C18 C19' H19F 109.5
H19D C19' H19F 109.5
H19E C19' H19F 109.5
C18 C20' H20D 109.5
C18 C20' H20E 109.5
H20D C20' H20E 109.5
C18 C20' H20F 109.5
H20D C20' H20F 109.5
H20E C20' H20F 109.5
C18 C21' H21D 109.5
C18 C21' H21E 109.5
H21D C21' H21E 109.5
C18 C21' H21F 109.5
H21D C21' H21F 109.5
H21E C21' H21F 109.5
C23 C22 C29 124.8(7)
C23 C22 Ir1 73.2(4)
C29 C22 Ir1 119.8(5)
C23 C22 H22A 111.3
C29 C22 H22A 111.3
Ir1 C22 H22A 111.3
C22 C23 C24 122.6(7)
C22 C23 Ir1 69.3(4)
C24 C23 Ir1 120.5(5)
C22 C23 H23A 112.6
C24 C23 H23A 112.6
Ir1 C23 H23A 112.6
C23 C24 C25 92.3(6)
C23 C24 H24A 113.2
C25 C24 H24A 113.2
C23 C24 H24B 113.2
C25 C24 H24B 113.2
H24A C24 H24B 110.6
C26 C25 C24 95.0(8)
C26 C25 H25A 112.7
C24 C25 H25A 112.7
C26 C25 H25B 112.7
C24 C25 H25B 112.7
H25A C25 H25B 110.2
C25 C26 C27 111.9(12)
C25 C26 H26A 109.2
C27 C26 H26A 109.2
C25 C26 H26B 109.2
C27 C26 H26B 109.2
H26A C26 H26B 107.9
C28 C27 C26 118(2)
C28 C27 H27A 107.7
C26 C27 H27A 107.7
C28 C27 H27D 107.7
C26 C27 H27D 107.7
H27A C27 H27D 107.1
C27 C28 C29 122.3(18)
C27 C28 H28A 106.7
C29 C28 H28A 106.7
C27 C28 H28B 106.8
C29 C28 H28B 106.8
H28A C28 H28B 106.6
C22 C29 C28 108.8(11)
C22 C29 H29A 109.9
C28 C29 H29A 109.9
C22 C29 H29B 109.9
C28 C29 H29B 109.9
H29A C29 H29B 108.3
C23' C22' C29' 124.4(8)
C23' C22' Ir1 70.3(5)
C29' C22' Ir1 119.5(6)
C23' C22' H22B 112.1
C29' C22' H22B 112.1
Ir1 C22' H22B 112.1
C22' C23' C24' 124.1(8)
C22' C23' Ir1 72.4(5)
C24' C23' Ir1 120.3(6)
C22' C23' H23B 111.6
C24' C23' H23B 111.6
Ir1 C23' H23B 111.6
C23' C24' C25' 91.1(6)
C23' C24' H24C 113.4
C25' C24' H24C 113.4
C23' C24' H24D 113.4
C25' C24' H24D 113.4
H24C C24' H24D 110.7
C26' C25' C24' 107.4(8)
C26' C25' H25C 110.2
C24' C25' H25C 110.2
C26' C25' H25D 110.2
C24' C25' H25D 110.2
H25C C25' H25D 108.5
C27' C26' C25' 116.7(12)
C27' C26' H26C 108.1
C25' C26' H26C 108.1
C27' C26' H26D 108.1
C25' C26' H26D 108.1
H26C C26' H26D 107.3
C26' C27' C28' 111.3(19)
C26' C27' H27B 109.4
C28' C27' H27B 109.4
C26' C27' H27C 109.4
C28' C27' H27C 109.4
H27B C27' H27C 108.0
C29' C28' C27' 109.6(16)
C29' C28' H28D 109.7
C27' C28' H28D 109.7
C29' C28' H28C 109.8
C27' C28' H28C 109.8
H28D C28' H28C 108.2
C28' C29' C22' 115.8(12)
C28' C29' H29D 108.3
C22' C29' H29D 108.3
C28' C29' H29C 108.3
C22' C29' H29C 108.3
H29D C29' H29C 107.4

loop_
_geom_bond_atom_site_label_1
_geom_bond_atom_site_label_2
_geom_bond_distance
Ir1 N2 2.078(3)
Ir1 C23' 2.149(8)
Ir1 C22 2.173(7)
Ir1 C22' 2.176(9)
Ir1 C23 2.224(7)
Ir1 P2 2.3321(11)
Ir1 P1 2.3362(11)
N1 C1 1.354(5)
N1 P1 1.695(4)
N2 C1 1.376(5)
N2 C5 1.377(5)
N3 C5 1.340(6)
N3 P2 1.678(4)
N3 H3B 0.8800
P1 C6 1.886(4)
P1 C10 1.901(5)
P2 C14 1.883(5)
P2 C18 1.903(5)
C1 C2 1.406(5)
C2 C3 1.394(6)
C2 H2A 0.9500
C3 C4 1.368(6)
C3 H3A 0.9500
C4 C5 1.410(6)
C4 H4A 0.9500
C6 C8 1.532(6)
C6 C9 1.538(7)
C6 C7 1.542(6)
C7 H7A 0.9800
C7 H7B 0.9800
C7 H7C 0.9800
C8 H8A 0.9800
C8 H8B 0.9800
C8 H8C 0.9800
C9 H9A 0.9800
C9 H9B 0.9800
C9 H9C 0.9800
C10 C11 1.529(7)
C10 C12 1.531(6)
C10 C13 1.541(7)
C11 H11A 0.9800
C11 H11B 0.9800
C11 H11C 0.9800
C12 H12A 0.9800
C12 H12B 0.9800
C12 H12C 0.9800
C13 H13A 0.9800
C13 H13B 0.9800
C13 H13C 0.9800
C14 C17 1.530(7)
C14 C15 1.531(8)
C14 C16 1.549(7)
C15 H15A 0.9800
C15 H15B 0.9800
C15 H15C 0.9800
C16 H16A 0.9800
C16 H16B 0.9800
C16 H16C 0.9800
C17 H17A 0.9800
C17 H17B 0.9800
C17 H17C 0.9800
C18 C19 1.471(7)
C18 C21 1.491(7)
C18 C20' 1.507(7)
C18 C21' 1.537(7)
C18 C20 1.571(7)
C18 C19' 1.608(7)
C19 H19A 0.9800
C19 H19B 0.9800
C19 H19C 0.9800
C20 H20A 0.9800
C20 H20B 0.9800
C20 H20C 0.9800
C21 H21A 0.9800
C21 H21B 0.9800
C21 H21C 0.9800
C19' H19D 0.9800
C19' H19E 0.9800
C19' H19F 0.9800
C20' H20D 0.9800
C20' H20E 0.9800
C20' H20F 0.9800
C21' H21D 0.9800
C21' H21E 0.9800
C21' H21F 0.9800
C22 C23 1.416(11)
C22 C29 1.494(11)
C22 H22A 1.0000
C23 C24 1.487(11)
C23 H23A 1.0000
C24 C25 1.776(11)
C24 H24A 0.9900
C24 H24B 0.9900
C25 C26 1.512(15)
C25 H25A 0.9900
C25 H25B 0.9900
C26 C27 1.66(2)
C26 H26A 0.9900
C26 H26B 0.9900
C27 C28 1.32(3)
C27 H27A 0.9900
C27 H27D 0.9900
C28 C29 1.58(3)
C28 H28A 0.9900
C28 H28B 0.9900
C29 H29A 0.9900
C29 H29B 0.9900
C22' C23' 1.382(12)
C22' C29' 1.507(12)
C22' H22B 1.0000
C23' C24' 1.503(12)
C23' H23B 1.0000
C24' C25' 1.964(12)
C24' H24C 0.9900
C24' H24D 0.9900
C25' C26' 1.572(14)
C25' H25C 0.9900
C25' H25D 0.9900
C26' C27' 1.42(2)
C26' H26C 0.9900
C26' H26D 0.9900
C27' C28' 1.75(3)
C27' H27B 0.9900
C27' H27C 0.9900
C28' C29' 1.50(3)
C28' H28D 0.9900
C28' H28C 0.9900
C29' H29D 0.9900
C29' H29C 0.9900

loop_
_geom_torsion_atom_site_label_1
_geom_torsion_atom_site_label_2
_geom_torsion_atom_site_label_3
_geom_torsion_atom_site_label_4
_geom_torsion
C23' Ir1 N2 C1 153.4(11)
C22 Ir1 N2 C1 -59.3(6)
C22' Ir1 N2 C1 -110.7(5)
C23 Ir1 N2 C1 59.7(10)
P2 Ir1 N2 C1 176.0(3)
P1 Ir1 N2 C1 7.1(3)
C23' Ir1 N2 C5 -29.5(12)
C22 Ir1 N2 C5 117.8(5)
C22' Ir1 N2 C5 66.4(6)
C23 Ir1 N2 C5 -123.2(10)
P2 Ir1 N2 C5 -6.9(3)
P1 Ir1 N2 C5 -175.8(4)
C1 N1 P1 C6 138.3(4)
C1 N1 P1 C10 -109.2(4)
C1 N1 P1 Ir1 9.2(4)
N2 Ir1 P1 N1 -7.64(19)
C23' Ir1 P1 N1 179.8(3)
C22 Ir1 P1 N1 145.5(3)
C22' Ir1 P1 N1 139.6(3)
C23 Ir1 P1 N1 -177.2(3)
P2 Ir1 P1 N1 -36.5(2)
N2 Ir1 P1 C6 -117.78(19)
C23' Ir1 P1 C6 69.7(3)
C22 Ir1 P1 C6 35.4(3)
C22' Ir1 P1 C6 29.5(3)
C23 Ir1 P1 C6 72.7(3)
P2 Ir1 P1 C6 -146.66(17)
N2 Ir1 P1 C10 100.54(18)
C23' Ir1 P1 C10 -72.0(3)
C22 Ir1 P1 C10 -106.3(3)
C22' Ir1 P1 C10 -112.2(3)
C23 Ir1 P1 C10 -69.0(3)
P2 Ir1 P1 C10 71.66(18)
C5 N3 P2 C14 -138.6(5)
C5 N3 P2 C18 107.8(5)
C5 N3 P2 Ir1 -9.2(5)
N2 Ir1 P2 N3 7.4(2)
C23' Ir1 P2 N3 -177.4(3)
C22 Ir1 P2 N3 -145.9(3)
C22' Ir1 P2 N3 -140.1(3)
C23 Ir1 P2 N3 175.1(3)
P1 Ir1 P2 N3 36.3(2)
N2 Ir1 P2 C14 117.0(2)
C23' Ir1 P2 C14 -67.8(3)
C22 Ir1 P2 C14 -36.4(3)
C22' Ir1 P2 C14 -30.6(3)
C23 Ir1 P2 C14 -75.3(3)
P1 Ir1 P2 C14 145.88(19)
N2 Ir1 P2 C18 -100.8(2)
C23' Ir1 P2 C18 74.3(3)
C22 Ir1 P2 C18 105.8(3)
C22' Ir1 P2 C18 111.6(3)
C23 Ir1 P2 C18 66.8(3)
P1 Ir1 P2 C18 -72.0(2)
P1 N1 C1 N2 -5.0(6)
P1 N1 C1 C2 175.7(4)
C5 N2 C1 N1 179.4(4)
Ir1 N2 C1 N1 -3.4(6)
C5 N2 C1 C2 -1.3(6)
Ir1 N2 C1 C2 175.8(3)
N1 C1 C2 C3 -179.0(5)
N2 C1 C2 C3 1.7(7)
C1 C2 C3 C4 -1.5(8)
C2 C3 C4 C5 0.8(8)
P2 N3 C5 N2 5.1(7)
P2 N3 C5 C4 -175.1(4)
C1 N2 C5 N3 -179.7(4)
Ir1 N2 C5 N3 3.2(6)
C1 N2 C5 C4 0.6(7)
Ir1 N2 C5 C4 -176.5(4)
C3 C4 C5 N3 179.9(5)
C3 C4 C5 N2 -0.4(8)
N1 P1 C6 C8 169.5(4)
C10 P1 C6 C8 63.8(4)
Ir1 P1 C6 C8 -79.4(4)
N1 P1 C6 C9 -69.4(3)
C10 P1 C6 C9 -175.0(3)
Ir1 P1 C6 C9 41.8(3)
N1 P1 C6 C7 46.9(4)
C10 P1 C6 C7 -58.8(4)
Ir1 P1 C6 C7 158.0(3)
N1 P1 C10 C11 -35.7(4)
C6 P1 C10 C11 68.6(4)
Ir1 P1 C10 C11 -144.0(3)
N1 P1 C10 C12 -159.8(4)
C6 P1 C10 C12 -55.5(4)
Ir1 P1 C10 C12 92.0(3)
N1 P1 C10 C13 82.4(4)
C6 P1 C10 C13 -173.3(4)
Ir1 P1 C10 C13 -25.9(4)
N3 P2 C14 C17 -171.8(5)
C18 P2 C14 C17 -65.3(5)
Ir1 P2 C14 C17 77.7(5)
N3 P2 C14 C15 67.8(4)
C18 P2 C14 C15 174.3(3)
Ir1 P2 C14 C15 -42.7(4)
N3 P2 C14 C16 -48.7(4)
C18 P2 C14 C16 57.8(4)
Ir1 P2 C14 C16 -159.3(3)
N3 P2 C18 C19 -92.6(5)
C14 P2 C18 C19 162.9(5)
Ir1 P2 C18 C19 15.0(5)
N3 P2 C18 C21 31.4(5)
C14 P2 C18 C21 -73.1(5)
Ir1 P2 C18 C21 139.0(5)
N3 P2 C18 C20' -165.8(5)
C14 P2 C18 C20' 89.7(5)
Ir1 P2 C18 C20' -58.2(5)
N3 P2 C18 C21' 61.0(5)
C14 P2 C18 C21' -43.5(5)
Ir1 P2 C18 C21' 168.6(5)
N3 P2 C18 C20 148.4(5)
C14 P2 C18 C20 43.9(5)
Ir1 P2 C18 C20 -104.0(5)
N3 P2 C18 C19' -52.1(4)
C14 P2 C18 C19' -156.6(4)
Ir1 P2 C18 C19' 55.5(4)
N2 Ir1 C22 C23 160.8(4)
C23' Ir1 C22 C23 -29.6(4)
C22' Ir1 C22 C23 -95.9(8)
P2 Ir1 C22 C23 -82.8(5)
P1 Ir1 C22 C23 96.3(4)
N2 Ir1 C22 C29 -78.3(8)
C23' Ir1 C22 C29 91.3(8)
C22' Ir1 C22 C29 25.0(7)
C23 Ir1 C22 C29 120.9(8)
P2 Ir1 C22 C29 38.1(7)
P1 Ir1 C22 C29 -142.8(6)
C29 C22 C23 C24 -1.3(11)
Ir1 C22 C23 C24 113.7(7)
C29 C22 C23 Ir1 -115.0(7)
N2 Ir1 C23 C22 -135.1(8)
C23' Ir1 C23 C22 87.6(10)
C22' Ir1 C23 C22 37.6(5)
P2 Ir1 C23 C22 111.4(4)
P1 Ir1 C23 C22 -83.6(4)
N2 Ir1 C23 C24 108.5(10)
C23' Ir1 C23 C24 -28.9(9)
C22 Ir1 C23 C24 -116.4(8)
C22' Ir1 C23 C24 -78.8(7)
P2 Ir1 C23 C24 -5.1(6)
P1 Ir1 C23 C24 160.0(6)
C22 C23 C24 C25 93.6(8)
Ir1 C23 C24 C25 177.2(5)
C23 C24 C25 C26 -102.7(9)
C24 C25 C26 C27 100.8(13)
C25 C26 C27 C28 -104(3)
C26 C27 C28 C29 40(4)
C23 C22 C29 C28 -89.2(13)
Ir1 C22 C29 C28 -178.7(10)
C27 C28 C29 C22 48(3)
N2 Ir1 C22' C23' -158.9(5)
C22 Ir1 C22' C23' 79.9(8)
C23 Ir1 C22' C23' 24.1(5)
P2 Ir1 C22' C23' -88.4(5)
P1 Ir1 C22' C23' 93.1(5)
N2 Ir1 C22' C29' 82.0(8)
C23' Ir1 C22' C29' -119.1(9)
C22 Ir1 C22' C29' -39.3(7)
C23 Ir1 C22' C29' -95.1(8)
P2 Ir1 C22' C29' 152.5(7)
P1 Ir1 C22' C29' -26.0(7)
C29' C22' C23' C24' -2.2(14)
Ir1 C22' C23' C24' -115.1(9)
C29' C22' C23' Ir1 112.9(9)
N2 Ir1 C23' C22' 113.1(11)
C22 Ir1 C23' C22' -42.8(5)
C23 Ir1 C23' C22' -112.0(11)
P2 Ir1 C23' C22' 90.8(5)
P1 Ir1 C23' C22' -102.6(5)
N2 Ir1 C23' C24' -127.2(10)
C22 Ir1 C23' C24' 76.9(8)
C22' Ir1 C23' C24' 119.7(9)
C23 Ir1 C23' C24' 7.7(8)
P2 Ir1 C23' C24' -149.5(7)
P1 Ir1 C23' C24' 17.1(7)
C22' C23' C24' C25' -97.4(9)
Ir1 C23' C24' C25' 174.2(5)
C23' C24' C25' C26' 79.6(8)
C24' C25' C26' C27' 25.5(17)
C25' C26' C27' C28' -108.2(19)
C26' C27' C28' C29' 88(2)
C27' C28' C29' C22' -69.1(19)
C23' C22' C29' C28' 83.4(14)
Ir1 C22' C29' C28' 168.7(10)
